data_1533741
loop_
_publ_author_name
'Stadnik, Z.M.'
'Takeuchi, T.'
'Tanaka, N.'
'Mizutani, U.'

_publ_section_title
;
 Structural, Mossbauer and transport studies of the icosahedral
 quasicrystals Al55 Si7 Cu25.5 Fe12.5, Al62.5 Cu24.5 Fe13 and the
 crystalline 1/1 approximant Al55 Si7 Cu25.5 Fe12.5
;
_journal_name_full 'Journal of Physics: Condensed Matter'
_journal_page_first 6365
_journal_page_last 6380
_journal_volume 15
_journal_year 2003
_chemical_formula_sum 'Al78.2 Cu32.5 Fe16 Si9.7'
_chemical_name_systematic 'Al78.2 Si9.7 Cu32.5 Fe16'
_space_group_IT_number 200
_symmetry_space_group_name_Hall '-P 2 2 3'
_symmetry_space_group_name_H-M 'P m -3'
_cell_angle_alpha 90
_cell_angle_beta 90
_cell_angle_gamma 90
_cell_formula_units_Z 1
_cell_length_a 12.32108
_cell_length_b 12.32108
_cell_length_c 12.32108
_cell_volume 1870.451
_citation_journal_id_ASTM JCOMEL
_cod_data_source_file Stadnik_JCOMEL_2003_1554.cif
_cod_data_source_block Al78.2Cu32.5Fe16Si9.7
_cod_database_code 1533741

loop_
_symmetry_equiv_pos_as_xyz
x,y,z
-x,-y,z
x,-y,-z
-x,y,-z
z,x,y
-z,-x,y
z,-x,-y
-z,x,-y
y,z,x
y,-z,-x
-y,z,-x
-y,-z,x
-x,-y,-z
x,y,-z
-x,y,z
x,-y,z
-z,-x,-y
z,x,-y
-z,x,y
z,-x,y
-y,-z,-x
-y,z,x
y,-z,x
y,z,-x

loop_
_atom_site_label
_atom_site_type_symbol
_atom_site_fract_x
_atom_site_fract_y
_atom_site_fract_z
_atom_site_occupancy
_atom_site_U_iso_or_equiv
Al3 Al 0 0.165 0.09 0.32 0.0
Si6 Si 0 0.314 0.4009 0.11 0.0
Cu1 Cu 0 0 0 0.91 0.0
Fe3 Fe 0.3137 0 0.5 0.67 0.0
Si2 Si 0.1154 0.5 0.5 0.11 0.0
Al7 Al 0.5 0.3345 0.3991 0.89 0.0
Al1 Al 0.3697 0 0 0.267 0.0
Al4 Al 0.194 0 0 0.125 0.0
Si9 Si 0.1149 0.1831 0.2958 0.033 0.0
Al11 Al 0 0.327 0.1983 0.249 0.0
Si7 Si 0.5 0.3345 0.3991 0.11 0.0
Si5 Si 0.044 0.126 0.149 0.02 0.0
Cu5 Cu 0 0.327 0.1983 0.72 0.0
Si3 Si 0 0.165 0.09 0.04 0.0
Fe2 Fe 0.5 0.1788 0.303 1 0.0
Cu4 Cu 0.1149 0.1831 0.2958 0.7 0.0
Si11 Si 0 0.327 0.1983 0.031 0.0
Cu3 Cu 0.3137 0 0.5 0.33 0.0
Al6 Al 0 0.314 0.4009 0.89 0.0
Si1 Si 0.3697 0 0 0.033 0.0
Cu2 Cu 0.3697 0 0 0.7 0.0
Al8 Al 0.5 0.1246 0.1121 0.89 0.0
Si8 Si 0.5 0.1246 0.1121 0.11 0.0
Al10 Al 0.3846 0.3095 0.1902 0.89 0.0
Si10 Si 0.3846 0.3095 0.1902 0.11 0.0
Al2 Al 0.1154 0.5 0.5 0.89 0.0
Al9 Al 0.1149 0.1831 0.2958 0.267 0.0
Al5 Al 0.044 0.126 0.149 0.16 0.0
Si4 Si 0.194 0 0 0.015 0.0
